data_1506686
loop_
_publ_author_name
'Gallant, Amanda J.'
'Yun, Michael'
'Sauer, Marc'
'Yeung, Charles S.'
'MacLachlan, Mark J.'

_publ_section_title
;
 Tautomerization in naphthalenediimines: a keto-enamine Schiff base
 macrocycle.
;
_journal_issue 22
_journal_name_full 'Organic letters'
_journal_page_first 4827
_journal_page_last 4830
_journal_paper_doi 10.1021/ol051511z
_journal_volume 7
_journal_year 2005
_chemical_formula_sum 'C26 H22 N2 O4'
_chemical_formula_weight 426.46
_chemical_name_systematic
;
 ?
;
_space_group_IT_number 14
_symmetry_cell_setting monoclinic
_symmetry_space_group_name_Hall '-P 2yn'
_symmetry_space_group_name_H-M 'P 1 21/n 1'
_atom_sites_solution_hydrogens geom
_atom_sites_solution_primary direct
_atom_sites_solution_secondary difmap
_audit_creation_method SHELXL-97
_cell_angle_alpha 90.00
_cell_angle_beta 103.823(13)
_cell_angle_gamma 90.00
_cell_formula_units_Z 4
_cell_length_a 11.649(5)
_cell_length_b 7.4767(16)
_cell_length_c 23.829(8)
_cell_measurement_reflns_used 22536
_cell_measurement_temperature 173(2)
_cell_measurement_theta_max 23.881
_cell_measurement_theta_min 2.8195
_cell_volume 2015.3(12)
_computing_structure_refinement 'SHELXL-97 (Sheldrick, 1997)'
_diffrn_ambient_temperature 173(2)
_diffrn_measured_fraction_theta_full 0.997
_diffrn_measured_fraction_theta_max 0.997
_diffrn_radiation_monochromator graphite
_diffrn_radiation_source 'fine-focus sealed tube'
_diffrn_radiation_type MoK\a
_diffrn_radiation_wavelength 0.71073
_diffrn_reflns_av_R_equivalents 0.0456
_diffrn_reflns_av_sigmaI/netI 0.0435
_diffrn_reflns_limit_h_max 13
_diffrn_reflns_limit_h_min -13
_diffrn_reflns_limit_k_max 8
_diffrn_reflns_limit_k_min -8
_diffrn_reflns_limit_l_max 28
_diffrn_reflns_limit_l_min -27
_diffrn_reflns_number 21437
_diffrn_reflns_theta_full 25.05
_diffrn_reflns_theta_max 25.05
_diffrn_reflns_theta_min 1.76
_exptl_absorpt_coefficient_mu 0.096
_exptl_absorpt_correction_T_max 0.976
_exptl_absorpt_correction_T_min 0.861
_exptl_absorpt_correction_type multi-scan
_exptl_crystal_colour orange
_exptl_crystal_density_diffrn 1.406
_exptl_crystal_density_method 'not measured'
_exptl_crystal_description prism
_exptl_crystal_F_000 896
_exptl_crystal_size_max 0.50
_exptl_crystal_size_mid 0.30
_exptl_crystal_size_min 0.25
_refine_diff_density_max 0.161
_refine_diff_density_min -0.204
_refine_diff_density_rms 0.041
_refine_ls_extinction_method none
_refine_ls_goodness_of_fit_ref 0.990
_refine_ls_hydrogen_treatment mixed
_refine_ls_matrix_type full
_refine_ls_number_parameters 377
_refine_ls_number_reflns 3569
_refine_ls_number_restraints 0
_refine_ls_restrained_S_all 0.990
_refine_ls_R_factor_all 0.0765
_refine_ls_R_factor_gt 0.0385
_refine_ls_shift/su_max 0.001
_refine_ls_shift/su_mean 0.000
_refine_ls_structure_factor_coef Fsqd
_refine_ls_weighting_details 'calc w=1/[\s^2^(Fo^2^)+(0.0558P)^2^+0.0000P] where P=(Fo^2^+2Fc^2^)/3'
_refine_ls_weighting_scheme calc
_refine_ls_wR_factor_gt 0.0857
_refine_ls_wR_factor_ref 0.0995
_reflns_number_gt 2319
_reflns_number_total 3569
_reflns_threshold_expression >2sigma(I)
_cod_data_source_file ol051511zsi20050628_064610.cif
_cod_data_source_block mm030
_cod_original_sg_symbol_H-M 'P 21/n'
_cod_database_code 1506686

loop_
_symmetry_equiv_pos_as_xyz
'x, y, z'
'-x+1/2, y+1/2, -z+1/2'
'-x, -y, -z'
'x-1/2, -y-1/2, z-1/2'

loop_
_atom_site_label
_atom_site_type_symbol
_atom_site_fract_x
_atom_site_fract_y
_atom_site_fract_z
_atom_site_U_iso_or_equiv
_atom_site_adp_type
_atom_site_occupancy
_atom_site_symmetry_multiplicity
_atom_site_calc_flag
O3 O 1.11023(10) 0.18290(15) 1.14900(5) 0.0369(3) Uani 1 1 d
O2 O 0.19360(11) 0.31929(16) 0.98433(5) 0.0424(3) Uani 1 1 d
O4 O -0.44723(10) 0.49484(16) 0.79829(5) 0.0428(4) Uani 1 1 d
O1 O 0.42592(11) 0.29623(18) 1.03345(5) 0.0522(4) Uani 1 1 d
N2 N 0.02149(13) 0.30621(18) 0.89378(6) 0.0303(4) Uani 1 1 d
N1 N 0.63933(13) 0.23423(18) 1.02647(6) 0.0325(4) Uani 1 1 d
C4 C 0.46999(15) 0.19606(19) 0.94657(7) 0.0292(4) Uani 1 1 d
C3 C 0.22003(14) 0.2163(2) 0.89374(7) 0.0278(4) Uani 1 1 d
C25 C -0.16317(15) 0.4272(2) 0.90395(8) 0.0296(4) Uani 1 1 d
C26 C -0.51677(18) 0.5703(3) 0.83466(9) 0.0401(5) Uani 1 1 d
C5 C 0.30229(15) 0.14614(19) 0.86063(7) 0.0278(4) Uani 1 1 d
C21 C -0.15385(17) 0.3102(2) 0.81132(7) 0.0343(4) Uani 1 1 d
C13 C 0.76139(15) 0.2232(2) 1.05471(7) 0.0289(4) Uani 1 1 d
C6 C 0.42458(14) 0.14059(19) 0.88580(7) 0.0268(4) Uani 1 1 d
C16 C 0.99768(15) 0.1952(2) 1.11530(7) 0.0281(4) Uani 1 1 d
C15 C 0.96523(16) 0.1567(2) 1.05687(7) 0.0326(4) Uani 1 1 d
C8 C 0.50060(17) 0.0830(2) 0.85147(8) 0.0352(4) Uani 1 1 d
C11 C 0.59130(16) 0.1890(2) 0.97236(8) 0.0310(4) Uani 1 1 d
C7 C 0.26144(17) 0.0829(2) 0.80360(7) 0.0325(4) Uani 1 1 d
C14 C 0.84777(16) 0.1696(2) 1.02725(8) 0.0346(5) Uani 1 1 d
C23 C -0.33383(14) 0.4449(2) 0.82491(7) 0.0311(4) Uani 1 1 d
C17 C 0.91168(16) 0.2505(2) 1.14319(8) 0.0349(4) Uani 1 1 d
C22 C -0.27033(17) 0.3586(2) 0.78985(8) 0.0378(5) Uani 1 1 d
C12 C 0.10077(16) 0.2429(2) 0.86710(8) 0.0303(4) Uani 1 1 d
C20 C -0.09819(14) 0.3471(2) 0.86882(7) 0.0276(4) Uani 1 1 d
C18 C 0.79514(16) 0.2655(2) 1.11305(7) 0.0331(4) Uani 1 1 d
C24 C -0.28121(15) 0.4745(2) 0.88284(7) 0.0294(4) Uani 1 1 d
C19 C 1.19999(17) 0.1098(3) 1.12361(9) 0.0364(5) Uani 1 1 d
C2 C 0.39111(16) 0.2529(2) 0.98043(7) 0.0346(4) Uani 1 1 d
C10 C 0.45903(17) 0.0294(2) 0.79493(7) 0.0356(5) Uani 1 1 d
C9 C 0.33827(17) 0.0261(2) 0.77114(8) 0.0343(4) Uani 1 1 d
C1 C 0.26178(16) 0.2643(2) 0.95319(7) 0.0324(4) Uani 1 1 d
H17 H 0.9349(15) 0.276(2) 1.1832(8) 0.040(5) Uiso 1 1 d
H7 H 0.1783(15) 0.076(2) 0.7850(7) 0.034(5) Uiso 1 1 d
H19A H 1.1820(14) -0.017(2) 1.1110(7) 0.040(5) Uiso 1 1 d
H18 H 0.7353(15) 0.3038(19) 1.1322(7) 0.033(5) Uiso 1 1 d
H19C H 1.2087(14) 0.175(2) 1.0890(8) 0.041(5) Uiso 1 1 d
H25 H -0.1253(14) 0.452(2) 0.9427(7) 0.036(5) Uiso 1 1 d
H1 H 0.5779(18) 0.273(2) 1.0478(9) 0.065(6) Uiso 1 1 d
H15 H 1.0254(15) 0.126(2) 1.0388(7) 0.040(5) Uiso 1 1 d
H12 H 0.0717(13) 0.2195(19) 0.8265(7) 0.028(4) Uiso 1 1 d
H10 H 0.5173(15) -0.0080(19) 0.7718(7) 0.039(5) Uiso 1 1 d
H8 H 0.5876(16) 0.082(2) 0.8675(7) 0.046(5) Uiso 1 1 d
H26A H -0.5245(15) 0.485(2) 0.8652(8) 0.047(5) Uiso 1 1 d
H24 H -0.3235(14) 0.532(2) 0.9094(7) 0.036(5) Uiso 1 1 d
H9 H 0.3070(14) -0.012(2) 0.7334(7) 0.036(5) Uiso 1 1 d
H11 H 0.6490(16) 0.148(2) 0.9507(8) 0.049(5) Uiso 1 1 d
H19B H 1.2765(17) 0.118(2) 1.1554(8) 0.049(5) Uiso 1 1 d
H21 H -0.1146(16) 0.245(2) 0.7856(7) 0.045(5) Uiso 1 1 d
H14 H 0.8293(14) 0.1432(19) 0.9891(8) 0.034(5) Uiso 1 1 d
H2 H 0.0614(17) 0.332(2) 0.9339(9) 0.062(6) Uiso 1 1 d
H22 H -0.3095(16) 0.334(2) 0.7497(8) 0.046(5) Uiso 1 1 d
H26B H -0.5956(18) 0.592(3) 0.8084(9) 0.064(6) Uiso 1 1 d
H26C H -0.4759(17) 0.684(2) 0.8543(8) 0.059(6) Uiso 1 1 d

loop_
_atom_site_aniso_label
_atom_site_aniso_U_11
_atom_site_aniso_U_22
_atom_site_aniso_U_33
_atom_site_aniso_U_23
_atom_site_aniso_U_13
_atom_site_aniso_U_12
O3 0.0302(8) 0.0523(8) 0.0265(7) -0.0039(5) 0.0035(6) 0.0050(6)
O2 0.0366(8) 0.0598(8) 0.0310(7) -0.0091(6) 0.0088(6) 0.0073(6)
O4 0.0289(8) 0.0690(9) 0.0287(7) -0.0022(6) 0.0031(6) 0.0040(6)
O1 0.0397(9) 0.0837(10) 0.0289(8) -0.0167(7) -0.0002(7) 0.0154(7)
N2 0.0283(9) 0.0374(8) 0.0240(8) -0.0016(6) 0.0037(8) 0.0009(6)
N1 0.0286(9) 0.0387(8) 0.0285(9) -0.0022(6) 0.0033(8) 0.0036(7)
C4 0.0305(11) 0.0294(9) 0.0267(10) 0.0025(7) 0.0050(9) 0.0028(7)
C3 0.0281(11) 0.0307(9) 0.0237(9) 0.0025(7) 0.0047(8) 0.0002(7)
C25 0.0323(11) 0.0325(9) 0.0222(10) -0.0005(8) 0.0032(9) -0.0048(8)
C26 0.0341(13) 0.0553(13) 0.0304(11) 0.0020(10) 0.0067(10) 0.0056(10)
C5 0.0325(11) 0.0263(9) 0.0250(9) 0.0039(7) 0.0074(8) 0.0005(7)
C21 0.0336(12) 0.0447(11) 0.0264(10) -0.0051(8) 0.0104(9) -0.0041(8)
C13 0.0284(11) 0.0300(9) 0.0269(10) 0.0005(7) 0.0040(9) 0.0011(7)
C6 0.0299(11) 0.0260(8) 0.0242(9) 0.0018(7) 0.0054(8) 0.0024(7)
C16 0.0266(11) 0.0296(9) 0.0259(10) 0.0005(7) 0.0020(9) 0.0002(7)
C15 0.0298(12) 0.0425(11) 0.0262(10) -0.0005(8) 0.0083(9) 0.0031(8)
C8 0.0310(12) 0.0406(10) 0.0331(11) -0.0010(8) 0.0060(9) 0.0065(9)
C11 0.0335(12) 0.0323(10) 0.0272(10) 0.0007(7) 0.0070(9) -0.0004(8)
C7 0.0300(12) 0.0409(10) 0.0253(10) 0.0007(8) 0.0037(9) 0.0009(8)
C14 0.0369(12) 0.0450(11) 0.0208(10) -0.0009(8) 0.0048(9) 0.0011(8)
C23 0.0246(11) 0.0406(10) 0.0267(10) 0.0025(8) 0.0033(8) -0.0030(8)
C17 0.0371(12) 0.0436(11) 0.0233(10) -0.0077(8) 0.0058(10) 0.0005(8)
C22 0.0336(12) 0.0543(12) 0.0240(10) -0.0043(9) 0.0040(9) -0.0072(9)
C12 0.0354(12) 0.0319(9) 0.0242(10) 0.0004(8) 0.0082(9) -0.0013(8)
C20 0.0260(11) 0.0305(9) 0.0259(10) 0.0016(7) 0.0050(8) -0.0030(7)
C18 0.0312(12) 0.0390(10) 0.0299(11) -0.0063(8) 0.0088(9) 0.0030(8)
C24 0.0282(11) 0.0330(10) 0.0277(10) -0.0005(7) 0.0078(9) -0.0019(8)
C19 0.0321(12) 0.0410(12) 0.0365(12) -0.0023(9) 0.0090(10) 0.0036(9)
C2 0.0360(12) 0.0394(10) 0.0258(10) -0.0038(8) 0.0024(9) 0.0051(8)
C10 0.0392(13) 0.0397(11) 0.0292(11) 0.0004(8) 0.0110(10) 0.0075(8)
C9 0.0404(13) 0.0401(10) 0.0213(10) -0.0007(8) 0.0051(9) 0.0029(8)
C1 0.0355(11) 0.0327(10) 0.0290(10) -0.0005(7) 0.0075(9) 0.0039(8)

loop_
_atom_type_symbol
_atom_type_description
_atom_type_scat_dispersion_real
_atom_type_scat_dispersion_imag
_atom_type_scat_source
C C 0.0033 0.0016 'International Tables Vol C Tables 4.2.6.8 and 6.1.1.4'
H H 0.0000 0.0000 'International Tables Vol C Tables 4.2.6.8 and 6.1.1.4'
N N 0.0061 0.0033 'International Tables Vol C Tables 4.2.6.8 and 6.1.1.4'
O O 0.0106 0.0060 'International Tables Vol C Tables 4.2.6.8 and 6.1.1.4'

loop_
_geom_angle_atom_site_label_1
_geom_angle_atom_site_label_2
_geom_angle_atom_site_label_3
_geom_angle
C16 O3 C19 118.10(13)
C23 O4 C26 116.57(14)
C12 N2 C20 127.25(15)
C11 N1 C13 126.09(15)
C11 C4 C2 118.84(16)
C11 C4 C6 120.44(15)
C2 C4 C6 120.69(15)
C12 C3 C1 118.74(15)
C12 C3 C5 120.66(15)
C1 C3 C5 120.57(15)
C20 C25 C24 121.63(16)
C6 C5 C7 118.34(15)
C6 C5 C3 120.20(14)
C7 C5 C3 121.46(15)
C22 C21 C20 119.82(17)
C14 C13 C18 118.40(16)
C14 C13 N1 123.40(16)
C18 C13 N1 118.19(15)
C5 C6 C8 118.31(15)
C5 C6 C4 119.87(14)
C8 C6 C4 121.82(15)
O3 C16 C15 124.78(15)
O3 C16 C17 116.01(15)
C15 C16 C17 119.21(17)
C16 C15 C14 119.85(17)
C10 C8 C6 122.26(17)
N1 C11 C4 124.47(17)
C9 C7 C5 121.87(17)
C13 C14 C15 121.36(17)
O4 C23 C24 124.30(15)
O4 C23 C22 115.92(15)
C24 C23 C22 119.78(16)
C18 C17 C16 120.45(17)
C21 C22 C23 120.88(17)
N2 C12 C3 124.28(17)
C25 C20 C21 118.93(16)
C25 C20 N2 117.65(15)
C21 C20 N2 123.42(15)
C17 C18 C13 120.69(17)
C23 C24 C25 118.83(16)
O1 C2 C4 122.83(16)
O1 C2 C1 117.77(15)
C4 C2 C1 119.40(15)
C8 C10 C9 119.38(17)
C7 C9 C10 119.69(18)
O2 C1 C3 123.02(16)
O2 C1 C2 117.93(15)
C3 C1 C2 119.05(15)

loop_
_geom_bond_atom_site_label_1
_geom_bond_atom_site_label_2
_geom_bond_distance
O3 C16 1.367(2)
O3 C19 1.435(2)
O2 C1 1.2775(19)
O4 C23 1.373(2)
O4 C26 1.436(2)
O1 C2 1.273(2)
N2 C12 1.327(2)
N2 C20 1.412(2)
N1 C11 1.321(2)
N1 C13 1.423(2)
C4 C11 1.401(2)
C4 C2 1.425(2)
C4 C6 1.478(2)
C3 C12 1.397(2)
C3 C1 1.429(2)
C3 C5 1.476(2)
C25 C20 1.391(2)
C25 C24 1.392(2)
C5 C6 1.408(2)
C5 C7 1.410(2)
C21 C22 1.379(3)
C21 C20 1.396(2)
C13 C14 1.384(2)
C13 C18 1.388(2)
C6 C8 1.409(2)
C16 C15 1.383(2)
C16 C17 1.391(2)
C15 C14 1.385(3)
C8 C10 1.378(2)
C7 C9 1.382(2)
C23 C24 1.388(2)
C23 C22 1.399(2)
C17 C18 1.380(3)
C2 C1 1.494(3)
C10 C9 1.386(3)

loop_
_cod_related_entry_id
_cod_related_entry_database
_cod_related_entry_code
1 ChemSpider 30651742
